data_4088376
loop_
_publ_author_name
'Braunschweig, Holger'
'Dewhurst, Rian D.'
'Schneider, Christoph'

_publ_section_title
;
 Steric Control between Neutral Metal-Only Lewis Pairs and
 Metal-Stabilized Gallenium and Gallinium Cations
;
_journal_issue 7
_journal_name_full Organometallics
_journal_page_first 1002
_journal_paper_doi 10.1021/acs.organomet.6b00045
_journal_volume 35
_journal_year 2016
_chemical_formula_moiety 'C26 H26 Cl5 Fe Ga N2 O4'
_chemical_formula_sum 'C26 H26 Cl5 Fe Ga N2 O4'
_chemical_formula_weight 733.31
_space_group_IT_number 14
_space_group_name_Hall '-P 2yn'
_space_group_name_H-M_alt 'P 1 21/n 1'
_symmetry_cell_setting monoclinic
_symmetry_space_group_name_Hall '-P 2yn'
_symmetry_space_group_name_H-M 'P 1 21/n 1'
_atom_sites_solution_hydrogens geom
_atom_sites_solution_primary direct
_atom_sites_solution_secondary difmap
_audit_creation_method SHELXL-97
_cell_angle_alpha 90.00
_cell_angle_beta 107.649(12)
_cell_angle_gamma 90.00
_cell_formula_units_Z 4
_cell_length_a 10.7556(18)
_cell_length_b 21.110(3)
_cell_length_c 14.383(4)
_cell_measurement_reflns_used 9977
_cell_measurement_temperature 100(2)
_cell_measurement_theta_max 26.77
_cell_measurement_theta_min 2.43
_cell_volume 3112.0(11)
_computing_cell_refinement 'Saint+ ver. 8.18C (Bruker AXS)'
_computing_data_collection 'APEX2 ver. 2012.4-3 (Bruker AXS)'
_computing_data_reduction 'Saint+ ver. 8.18C (Bruker AXS)'
_computing_molecular_graphics 'XP ver. 5.1 (Bruker AXS, 1998)'
_computing_publication_material 'SHELXL-97 (Sheldrick, 2008)'
_computing_structure_refinement 'SHELXL-97 (Sheldrick, 1997)'
_computing_structure_solution 'SHELXS-97 (Sheldrick, 1990)'
_diffrn_ambient_temperature 100(2)
_diffrn_detector_area_resol_mean 8.333
_diffrn_measured_fraction_theta_full 0.988
_diffrn_measured_fraction_theta_max 0.983
_diffrn_measurement_device_type 'Bruker D8 Quest'
_diffrn_measurement_method '\f and \w scans'
_diffrn_radiation_monochromator 'multi-layer mirror'
_diffrn_radiation_source 'ImS micro-focus sealed X-ray tube'
_diffrn_radiation_type MoK\a
_diffrn_radiation_wavelength 0.71073
_diffrn_reflns_av_R_equivalents 0.0292
_diffrn_reflns_av_sigmaI/netI 0.0261
_diffrn_reflns_limit_h_max 13
_diffrn_reflns_limit_h_min -13
_diffrn_reflns_limit_k_max 26
_diffrn_reflns_limit_k_min -26
_diffrn_reflns_limit_l_max 17
_diffrn_reflns_limit_l_min -18
_diffrn_reflns_number 26426
_diffrn_reflns_theta_full 26.00
_diffrn_reflns_theta_max 26.81
_diffrn_reflns_theta_min 2.21
_exptl_absorpt_coefficient_mu 1.795
_exptl_absorpt_correction_T_max 0.7454
_exptl_absorpt_correction_T_min 0.6597
_exptl_absorpt_correction_type multi-scan
_exptl_absorpt_process_details 'Sadabs 2008/1 (Bruker 2008)'
_exptl_crystal_colour colourless
_exptl_crystal_density_diffrn 1.565
_exptl_crystal_density_method 'not measured'
_exptl_crystal_description block
_exptl_crystal_F_000 1480
_exptl_crystal_size_max 0.21
_exptl_crystal_size_mid 0.09
_exptl_crystal_size_min 0.08
_refine_diff_density_max 1.155
_refine_diff_density_min -1.257
_refine_diff_density_rms 0.098
_refine_ls_extinction_method none
_refine_ls_goodness_of_fit_ref 1.042
_refine_ls_hydrogen_treatment constr
_refine_ls_matrix_type full
_refine_ls_number_parameters 358
_refine_ls_number_reflns 6541
_refine_ls_number_restraints 0
_refine_ls_restrained_S_all 1.042
_refine_ls_R_factor_all 0.0367
_refine_ls_R_factor_gt 0.0306
_refine_ls_shift/su_max 0.001
_refine_ls_shift/su_mean 0.000
_refine_ls_structure_factor_coef Fsqd
_refine_ls_weighting_details 'calc w=1/[\s^2^(Fo^2^)+(0.0417P)^2^+2.5329P] where P=(Fo^2^+2Fc^2^)/3'
_refine_ls_weighting_scheme calc
_refine_ls_wR_factor_gt 0.0749
_refine_ls_wR_factor_ref 0.0781
_reflns_number_gt 5781
_reflns_number_total 6541
_reflns_threshold_expression >2sigma(I)
_cod_data_source_file 2b.cif
_cod_data_source_block 2b
_cod_depositor_comments
;
The following automatic conversions were performed:

data item '_symmetry_cell_setting' value 'Monoclinic' was changed to
'monoclinic' in accordance with the
/home/saulius/struct/COD-crude-data/automatic-downloads/DataCite-retrospective/ACS/depositions/lib/dictionaries/cif_core.dic
dictionary named 'cif_core.dic' version 2.4.2 last updated on
2011-04-26.

Automatic conversion script
Id: cif_fix_values 6909 2019-04-08 15:41:33Z antanas 
;
_cod_original_cell_volume 3112.1(10)
_cod_original_sg_symbol_H-M P2(1)/n
_cod_database_code 4088376

loop_
_symmetry_equiv_pos_as_xyz
'x, y, z'
'-x+1/2, y+1/2, -z+1/2'
'-x, -y, -z'
'x-1/2, -y-1/2, z-1/2'

loop_
_atom_site_label
_atom_site_type_symbol
_atom_site_fract_x
_atom_site_fract_y
_atom_site_fract_z
_atom_site_U_iso_or_equiv
_atom_site_adp_type
_atom_site_occupancy
_atom_site_symmetry_multiplicity
_atom_site_calc_flag
_atom_site_refinement_flags
Ga1 Ga 0.15414(2) 0.362664(10) 0.191380(16) 0.01369(7) Uani 1 1 d .
C1 C 0.33774(19) 0.27444(10) 0.15079(15) 0.0146(4) Uani 1 1 d .
N1 N 0.68207(16) 0.38129(8) 0.29325(13) 0.0168(4) Uani 1 1 d .
Cl1 Cl 0.02036(5) 0.28686(3) 0.12039(4) 0.02356(12) Uani 1 1 d .
Fe1 Fe 0.39325(3) 0.346606(13) 0.22019(2) 0.01065(8) Uani 1 1 d .
Cl2 Cl 0.12800(5) 0.37566(3) 0.33801(4) 0.02517(13) Uani 1 1 d .
C2 C 0.39091(18) 0.30496(10) 0.33110(15) 0.0157(4) Uani 1 1 d .
N2 N 0.66009(16) 0.28526(8) 0.24336(13) 0.0175(4) Uani 1 1 d .
Cl3 Cl 0.07927(6) 0.44752(3) 0.10411(5) 0.03534(16) Uani 1 1 d .
C3 C 0.38211(18) 0.42416(10) 0.27433(15) 0.0154(4) Uani 1 1 d .
Cl4 Cl 0.22672(10) 0.14865(5) 0.27920(6) 0.0693(3) Uani 1 1 d .
C4 C 0.3847(2) 0.38641(10) 0.10627(16) 0.0187(4) Uani 1 1 d .
Cl5 Cl 0.15589(9) 0.08107(5) 0.43012(6) 0.0600(2) Uani 1 1 d .
C5 C 0.58943(19) 0.33671(10) 0.25511(15) 0.0139(4) Uani 1 1 d .
O008 O 0.29691(14) 0.23136(7) 0.10513(11) 0.0216(3) Uani 1 1 d .
C8 C 0.66233(18) 0.44537(10) 0.32036(15) 0.0149(4) Uani 1 1 d .
C7 C 0.7927(2) 0.29863(11) 0.27238(18) 0.0254(5) Uani 1 1 d .
H7 H 0.8608 0.2705 0.2706 0.030 Uiso 1 1 calc R
C6 C 0.8061(2) 0.35869(11) 0.30333(18) 0.0251(5) Uani 1 1 d .
H6 H 0.8856 0.3814 0.3276 0.030 Uiso 1 1 calc R
O009 O 0.36502(14) 0.47223(7) 0.30264(12) 0.0221(3) Uani 1 1 d .
C9 C 0.65975(18) 0.45677(10) 0.41583(15) 0.0151(4) Uani 1 1 d .
O00A O 0.38966(16) 0.27812(8) 0.39890(11) 0.0253(4) Uani 1 1 d .
O00B O 0.37918(18) 0.41016(8) 0.03462(12) 0.0316(4) Uani 1 1 d .
C10 C 0.64617(19) 0.51929(10) 0.44140(15) 0.0168(4) Uani 1 1 d .
H10 H 0.6445 0.5285 0.5057 0.020 Uiso 1 1 calc R
C11 C 0.63491(19) 0.56880(10) 0.37545(16) 0.0178(4) Uani 1 1 d .
C12 C 0.6409(2) 0.55518(10) 0.28229(16) 0.0200(4) Uani 1 1 d .
H12 H 0.6342 0.5889 0.2372 0.024 Uiso 1 1 calc R
C13 C 0.6565(2) 0.49353(11) 0.25330(15) 0.0185(4) Uani 1 1 d .
C14 C 0.6708(2) 0.40390(11) 0.48799(16) 0.0225(5) Uani 1 1 d .
H14A H 0.6762 0.4217 0.5520 0.034 Uiso 1 1 calc R
H14B H 0.7496 0.3791 0.4930 0.034 Uiso 1 1 calc R
H14C H 0.5940 0.3765 0.4660 0.034 Uiso 1 1 calc R
C15 C 0.6171(2) 0.63597(10) 0.40424(19) 0.0253(5) Uani 1 1 d .
H15A H 0.6355 0.6652 0.3571 0.038 Uiso 1 1 calc R
H15B H 0.6771 0.6445 0.4694 0.038 Uiso 1 1 calc R
H15C H 0.5270 0.6420 0.4049 0.038 Uiso 1 1 calc R
C16 C 0.6715(3) 0.48122(12) 0.15375(18) 0.0306(6) Uani 1 1 d .
H16A H 0.6112 0.5084 0.1054 0.046 Uiso 1 1 calc R
H16B H 0.6518 0.4367 0.1361 0.046 Uiso 1 1 calc R
H16C H 0.7613 0.4906 0.1552 0.046 Uiso 1 1 calc R
C17 C 0.61250(19) 0.22264(10) 0.21254(16) 0.0168(4) Uani 1 1 d .
C18 C 0.5844(2) 0.20653(11) 0.11382(16) 0.0203(4) Uani 1 1 d .
C19 C 0.5448(2) 0.14454(11) 0.08797(19) 0.0264(5) Uani 1 1 d .
H19 H 0.5254 0.1321 0.0216 0.032 Uiso 1 1 calc R
C20 C 0.5325(2) 0.10020(11) 0.1560(2) 0.0283(5) Uani 1 1 d .
C21 C 0.5630(2) 0.11839(11) 0.25345(19) 0.0273(5) Uani 1 1 d .
H21 H 0.5545 0.0884 0.3003 0.033 Uiso 1 1 calc R
C22 C 0.6054(2) 0.17925(11) 0.28389(17) 0.0215(5) Uani 1 1 d .
C23 C 0.5980(3) 0.25354(12) 0.03924(18) 0.0306(5) Uani 1 1 d .
H23A H 0.5807 0.2325 -0.0242 0.046 Uiso 1 1 calc R
H23B H 0.6868 0.2707 0.0592 0.046 Uiso 1 1 calc R
H23C H 0.5353 0.2881 0.0340 0.046 Uiso 1 1 calc R
C24 C 0.4932(3) 0.03293(12) 0.1261(3) 0.0458(8) Uani 1 1 d .
H24A H 0.4539 0.0139 0.1727 0.069 Uiso 1 1 calc R
H24B H 0.5704 0.0085 0.1254 0.069 Uiso 1 1 calc R
H24C H 0.4297 0.0326 0.0608 0.069 Uiso 1 1 calc R
C25 C 0.6502(3) 0.19587(13) 0.39098(18) 0.0324(6) Uani 1 1 d .
H25A H 0.6080 0.1676 0.4263 0.049 Uiso 1 1 calc R
H25B H 0.6265 0.2398 0.3995 0.049 Uiso 1 1 calc R
H25C H 0.7451 0.1910 0.4166 0.049 Uiso 1 1 calc R
C50 C 0.2846(3) 0.11025(14) 0.3916(2) 0.0380(6) Uani 1 1 d .
H50A H 0.3371 0.1403 0.4409 0.046 Uiso 1 1 calc R
H50B H 0.3420 0.0747 0.3859 0.046 Uiso 1 1 calc R

loop_
_atom_site_aniso_label
_atom_site_aniso_U_11
_atom_site_aniso_U_22
_atom_site_aniso_U_33
_atom_site_aniso_U_23
_atom_site_aniso_U_13
_atom_site_aniso_U_12
Ga1 0.01063(11) 0.01308(12) 0.01597(13) 0.00040(8) 0.00197(8) -0.00055(8)
C1 0.0143(9) 0.0147(10) 0.0152(10) 0.0018(8) 0.0050(7) 0.0013(7)
N1 0.0127(8) 0.0166(9) 0.0219(9) -0.0047(7) 0.0065(7) -0.0018(7)
Cl1 0.0179(2) 0.0225(3) 0.0295(3) -0.0072(2) 0.0059(2) -0.00835(19)
Fe1 0.01078(14) 0.01019(14) 0.01108(15) -0.00079(10) 0.00346(10) -0.00105(10)
Cl2 0.0145(2) 0.0403(3) 0.0222(3) -0.0072(2) 0.0078(2) 0.0011(2)
C2 0.0124(9) 0.0146(10) 0.0203(11) -0.0034(9) 0.0052(8) 0.0014(7)
N2 0.0129(8) 0.0184(9) 0.0217(9) -0.0070(7) 0.0061(7) 0.0014(6)
Cl3 0.0248(3) 0.0231(3) 0.0482(4) 0.0170(3) -0.0038(3) 0.0017(2)
C3 0.0110(9) 0.0180(11) 0.0162(10) 0.0013(8) 0.0025(7) -0.0020(7)
Cl4 0.0912(7) 0.0741(6) 0.0344(4) 0.0161(4) 0.0066(4) -0.0466(5)
C4 0.0189(10) 0.0153(10) 0.0206(12) -0.0026(9) 0.0039(8) -0.0044(8)
Cl5 0.0711(5) 0.0797(6) 0.0373(4) 0.0082(4) 0.0287(4) -0.0225(5)
C5 0.0151(9) 0.0145(10) 0.0131(10) -0.0014(8) 0.0056(7) -0.0002(7)
O008 0.0203(7) 0.0188(8) 0.0245(8) -0.0071(7) 0.0051(6) -0.0021(6)
C8 0.0105(9) 0.0153(10) 0.0192(10) -0.0045(8) 0.0049(8) -0.0044(7)
C7 0.0131(10) 0.0285(12) 0.0353(13) -0.0112(10) 0.0084(9) -0.0002(9)
C6 0.0108(10) 0.0288(13) 0.0365(14) -0.0103(10) 0.0086(9) -0.0015(8)
O009 0.0169(7) 0.0170(8) 0.0312(9) -0.0086(7) 0.0056(6) -0.0003(6)
C9 0.0098(9) 0.0180(10) 0.0165(10) -0.0003(8) 0.0024(7) -0.0030(7)
O00A 0.0313(9) 0.0270(9) 0.0192(8) 0.0077(7) 0.0100(7) 0.0044(7)
O00B 0.0433(10) 0.0308(10) 0.0197(9) 0.0076(7) 0.0082(7) -0.0077(8)
C10 0.0137(9) 0.0208(11) 0.0160(10) -0.0052(8) 0.0045(8) -0.0033(8)
C11 0.0139(9) 0.0160(10) 0.0226(11) -0.0029(8) 0.0044(8) -0.0012(8)
C12 0.0196(10) 0.0168(11) 0.0221(11) 0.0032(9) 0.0042(8) -0.0042(8)
C13 0.0176(10) 0.0232(11) 0.0158(10) -0.0033(8) 0.0067(8) -0.0078(8)
C14 0.0252(11) 0.0209(11) 0.0195(11) 0.0017(9) 0.0042(9) -0.0045(9)
C15 0.0238(11) 0.0184(11) 0.0341(13) -0.0038(10) 0.0094(10) -0.0009(9)
C16 0.0428(14) 0.0308(13) 0.0231(13) -0.0045(10) 0.0174(11) -0.0128(11)
C17 0.0114(9) 0.0153(10) 0.0236(11) -0.0054(8) 0.0050(8) 0.0022(7)
C18 0.0166(10) 0.0223(11) 0.0230(11) -0.0052(9) 0.0076(8) 0.0042(8)
C19 0.0204(11) 0.0265(12) 0.0299(13) -0.0138(10) 0.0038(9) 0.0045(9)
C20 0.0156(10) 0.0183(11) 0.0487(16) -0.0068(11) 0.0063(10) 0.0036(8)
C21 0.0202(11) 0.0195(11) 0.0441(15) 0.0073(10) 0.0126(10) 0.0060(9)
C22 0.0170(10) 0.0221(11) 0.0264(12) 0.0012(9) 0.0078(9) 0.0077(8)
C23 0.0385(14) 0.0314(14) 0.0256(13) -0.0022(10) 0.0151(11) 0.0052(11)
C24 0.0305(14) 0.0197(13) 0.079(2) -0.0093(13) 0.0043(14) 0.0009(10)
C25 0.0355(13) 0.0386(15) 0.0229(13) 0.0060(11) 0.0085(10) 0.0155(11)
C50 0.0366(14) 0.0350(15) 0.0415(16) 0.0110(12) 0.0105(12) 0.0022(11)

loop_
_atom_type_symbol
_atom_type_description
_atom_type_scat_dispersion_real
_atom_type_scat_dispersion_imag
_atom_type_scat_source
C C 0.0033 0.0016 'International Tables Vol C Tables 4.2.6.8 and 6.1.1.4'
H H 0.0000 0.0000 'International Tables Vol C Tables 4.2.6.8 and 6.1.1.4'
N N 0.0061 0.0033 'International Tables Vol C Tables 4.2.6.8 and 6.1.1.4'
O O 0.0106 0.0060 'International Tables Vol C Tables 4.2.6.8 and 6.1.1.4'
Cl Cl 0.1484 0.1585 'International Tables Vol C Tables 4.2.6.8 and 6.1.1.4'
Fe Fe 0.3463 0.8444 'International Tables Vol C Tables 4.2.6.8 and 6.1.1.4'
Ga Ga 0.2307 1.6083 'International Tables Vol C Tables 4.2.6.8 and 6.1.1.4'

loop_
_geom_angle_atom_site_label_1
_geom_angle_atom_site_label_2
_geom_angle_atom_site_label_3
_geom_angle
Cl1 Ga1 Cl3 104.76(3)
Cl1 Ga1 Cl2 106.15(2)
Cl3 Ga1 Cl2 108.13(3)
Cl1 Ga1 Fe1 118.43(2)
Cl3 Ga1 Fe1 112.69(2)
Cl2 Ga1 Fe1 106.17(2)
O008 C1 Fe1 176.12(18)
C5 N1 C6 111.67(17)
C5 N1 C8 127.51(17)
C6 N1 C8 120.81(17)
C4 Fe1 C1 88.51(9)
C4 Fe1 C2 176.29(9)
C1 Fe1 C2 89.26(9)
C4 Fe1 C3 88.75(9)
C1 Fe1 C3 158.14(8)
C2 Fe1 C3 92.22(9)
C4 Fe1 C5 92.02(9)
C1 Fe1 C5 101.16(8)
C2 Fe1 C5 91.32(8)
C3 Fe1 C5 100.61(8)
C4 Fe1 Ga1 91.13(7)
C1 Fe1 Ga1 82.69(6)
C2 Fe1 Ga1 85.65(6)
C3 Fe1 Ga1 75.69(6)
C5 Fe1 Ga1 175.09(6)
O00A C2 Fe1 178.68(19)
C5 N2 C7 111.15(17)
C5 N2 C17 127.59(17)
C7 N2 C17 121.12(17)
O009 C3 Fe1 174.31(17)
O00B C4 Fe1 178.8(2)
N1 C5 N2 103.49(16)
N1 C5 Fe1 127.55(15)
N2 C5 Fe1 128.93(15)
C13 C8 C9 122.96(19)
C13 C8 N1 118.56(19)
C9 C8 N1 118.30(18)
C6 C7 N2 106.87(19)
C6 C7 H7 126.6
N2 C7 H7 126.6
C7 C6 N1 106.81(19)
C7 C6 H6 126.6
N1 C6 H6 126.6
C10 C9 C8 117.17(19)
C10 C9 C14 120.99(19)
C8 C9 C14 121.83(19)
C9 C10 C11 121.8(2)
C9 C10 H10 119.1
C11 C10 H10 119.1
C12 C11 C10 118.77(19)
C12 C11 C15 120.4(2)
C10 C11 C15 120.8(2)
C11 C12 C13 121.8(2)
C11 C12 H12 119.1
C13 C12 H12 119.1
C8 C13 C12 117.4(2)
C8 C13 C16 122.4(2)
C12 C13 C16 120.1(2)
C9 C14 H14A 109.5
C9 C14 H14B 109.5
H14A C14 H14B 109.5
C9 C14 H14C 109.5
H14A C14 H14C 109.5
H14B C14 H14C 109.5
C11 C15 H15A 109.5
C11 C15 H15B 109.5
H15A C15 H15B 109.5
C11 C15 H15C 109.5
H15A C15 H15C 109.5
H15B C15 H15C 109.5
C13 C16 H16A 109.5
C13 C16 H16B 109.5
H16A C16 H16B 109.5
C13 C16 H16C 109.5
H16A C16 H16C 109.5
H16B C16 H16C 109.5
C22 C17 C18 122.9(2)
C22 C17 N2 118.07(19)
C18 C17 N2 118.9(2)
C19 C18 C17 117.0(2)
C19 C18 C23 121.3(2)
C17 C18 C23 121.7(2)
C20 C19 C18 122.2(2)
C20 C19 H19 118.9
C18 C19 H19 118.9
C19 C20 C21 118.7(2)
C19 C20 C24 120.8(3)
C21 C20 C24 120.5(3)
C22 C21 C20 121.8(2)
C22 C21 H21 119.1
C20 C21 H21 119.1
C21 C22 C17 117.5(2)
C21 C22 C25 120.6(2)
C17 C22 C25 121.8(2)
C18 C23 H23A 109.5
C18 C23 H23B 109.5
H23A C23 H23B 109.5
C18 C23 H23C 109.5
H23A C23 H23C 109.5
H23B C23 H23C 109.5
C20 C24 H24A 109.5
C20 C24 H24B 109.5
H24A C24 H24B 109.5
C20 C24 H24C 109.5
H24A C24 H24C 109.5
H24B C24 H24C 109.5
C22 C25 H25A 109.5
C22 C25 H25B 109.5
H25A C25 H25B 109.5
C22 C25 H25C 109.5
H25A C25 H25C 109.5
H25B C25 H25C 109.5
Cl4 C50 Cl5 111.24(16)
Cl4 C50 H50A 109.4
Cl5 C50 H50A 109.4
Cl4 C50 H50B 109.4
Cl5 C50 H50B 109.4
H50A C50 H50B 108.0

loop_
_geom_bond_atom_site_label_1
_geom_bond_atom_site_label_2
_geom_bond_distance
Ga1 Cl1 2.1870(6)
Ga1 Cl3 2.1955(6)
Ga1 Cl2 2.2276(8)
Ga1 Fe1 2.5009(5)
C1 O008 1.130(3)
C1 Fe1 1.820(2)
N1 C5 1.359(3)
N1 C6 1.382(3)
N1 C8 1.441(3)
Fe1 C4 1.819(2)
Fe1 C2 1.828(2)
Fe1 C3 1.833(2)
Fe1 C5 2.026(2)
C2 O00A 1.132(3)
N2 C5 1.365(3)
N2 C7 1.388(3)
N2 C17 1.438(3)
C3 O009 1.129(3)
Cl4 C50 1.745(3)
C4 O00B 1.131(3)
Cl5 C50 1.752(3)
C8 C13 1.390(3)
C8 C9 1.403(3)
C7 C6 1.337(3)
C7 H7 0.9500
C6 H6 0.9500
C9 C10 1.390(3)
C9 C14 1.504(3)
C10 C11 1.392(3)
C10 H10 0.9500
C11 C12 1.391(3)
C11 C15 1.506(3)
C12 C13 1.392(3)
C12 H12 0.9500
C13 C16 1.511(3)
C14 H14A 0.9800
C14 H14B 0.9800
C14 H14C 0.9800
C15 H15A 0.9800
C15 H15B 0.9800
C15 H15C 0.9800
C16 H16A 0.9800
C16 H16B 0.9800
C16 H16C 0.9800
C17 C22 1.395(3)
C17 C18 1.401(3)
C18 C19 1.392(3)
C18 C23 1.501(3)
C19 C20 1.389(4)
C19 H19 0.9500
C20 C21 1.393(4)
C20 C24 1.507(3)
C21 C22 1.389(3)
C21 H21 0.9500
C22 C25 1.509(3)
C23 H23A 0.9800
C23 H23B 0.9800
C23 H23C 0.9800
C24 H24A 0.9800
C24 H24B 0.9800
C24 H24C 0.9800
C25 H25A 0.9800
C25 H25B 0.9800
C25 H25C 0.9800
C50 H50A 0.9900
C50 H50B 0.9900
